data_4121149
loop_
_publ_author_name
'Xiao Zhang'
'Mehdi Hejazi'
'Suraj J. Thiagarajan'
'William R. Woerner'
'Debasis Banerjee'
'Thomas J. Emge'
'Wenqian Xu'
'Simon J. Teat'
'Qihan Gong'
'Ahmad Safari'
'Ronggui Yang'
'John B. Parise'
'Jing Li'

_publ_section_title
;
 From 1D Chain to 3D Network: A New Family of Inorganic-Organic Hybrid
 Semiconductors MO3(L)x (M = Mo, W; L = Organic Linker) Built on
 Perovskite-like Structure Modules
;
_journal_name_full 'Journal of the American Chemical Society'
_journal_page_first 17401
_journal_page_last 17407
_journal_paper_doi 10.1021/ja4077556
_journal_volume 135
_journal_year 2013
_chemical_formula_moiety 'C6 H6 N O3 W, 0.14(H2 O)'
_chemical_formula_sum 'C6 H6.28 N O3.14 W'
_chemical_formula_weight 326.54
_chemical_name_systematic
; 
 ? 
;
_space_group_IT_number 121
_symmetry_cell_setting tetragonal
_symmetry_space_group_name_Hall 'I -4 2'
_symmetry_space_group_name_H-M 'I -4 2 m'
_atom_sites_solution_hydrogens geom
_atom_sites_solution_primary direct
_atom_sites_solution_secondary difmap
_audit_creation_method SHELXL-97
_cell_angle_alpha 90.00
_cell_angle_beta 90.00
_cell_angle_gamma 90.00
_cell_formula_units_Z 4
_cell_length_a 5.2546(3)
_cell_length_b 5.2546(3)
_cell_length_c 26.987(3)
_cell_measurement_reflns_used 2831
_cell_measurement_temperature 100(2)
_cell_measurement_theta_max 31.43
_cell_measurement_theta_min 3.02
_cell_volume 745.13(10)
_computing_cell_refinement 'Bruker SMART'
_computing_data_collection 'Bruker SMART'
_computing_data_reduction 'Bruker SAINT'
_computing_molecular_graphics 'Bruker SHELXTL'
_computing_publication_material 'Bruker SHELXTL'
_computing_structure_refinement 'SHELXL-97 (Sheldrick, 2008)'
_computing_structure_solution 'SHELXS-97 (Sheldrick, 2008)'
_diffrn_ambient_temperature 100(2)
_diffrn_measured_fraction_theta_full 0.993
_diffrn_measured_fraction_theta_max 0.993
_diffrn_measurement_device_type 'CCD area detector'
_diffrn_measurement_method 'phi and omega scans'
_diffrn_radiation_monochromator graphite
_diffrn_radiation_source 'fine-focus sealed tube'
_diffrn_radiation_type MoK\a
_diffrn_radiation_wavelength 0.71073
_diffrn_reflns_av_R_equivalents 0.0351
_diffrn_reflns_av_sigmaI/netI 0.0274
_diffrn_reflns_limit_h_max 7
_diffrn_reflns_limit_h_min -7
_diffrn_reflns_limit_k_max 7
_diffrn_reflns_limit_k_min -7
_diffrn_reflns_limit_l_max 39
_diffrn_reflns_limit_l_min -35
_diffrn_reflns_number 3682
_diffrn_reflns_theta_full 31.50
_diffrn_reflns_theta_max 31.50
_diffrn_reflns_theta_min 3.02
_exptl_absorpt_coefficient_mu 15.457
_exptl_absorpt_correction_T_max 0.746
_exptl_absorpt_correction_T_min 0.513
_exptl_absorpt_correction_type multi-scan
_exptl_absorpt_process_details 'Bruker SAINT (SADABS)'
_exptl_crystal_colour black
_exptl_crystal_density_diffrn 2.911
_exptl_crystal_description plate
_exptl_crystal_F_000 594
_exptl_crystal_size_max 0.12
_exptl_crystal_size_mid 0.10
_exptl_crystal_size_min 0.005
_refine_diff_density_max 2.043
_refine_diff_density_min -0.779
_refine_diff_density_rms 0.187
_refine_ls_abs_structure_details 'Flack H D (1983), Acta Cryst. A39, 876-881'
_refine_ls_abs_structure_Flack 0.42(10)
_refine_ls_extinction_method none
_refine_ls_goodness_of_fit_ref 1.007
_refine_ls_hydrogen_treatment constr
_refine_ls_matrix_type full
_refine_ls_number_parameters 55
_refine_ls_number_reflns 713
_refine_ls_number_restraints 124
_refine_ls_restrained_S_all 0.949
_refine_ls_R_factor_all 0.0249
_refine_ls_R_factor_gt 0.0217
_refine_ls_shift/su_max 0.001
_refine_ls_shift/su_mean 0.000
_refine_ls_structure_factor_coef Fsqd
_refine_ls_weighting_details 'calc w=1/[\s^2^(Fo^2^)+(0.0300P)^2^+2.4000P] where P=(Fo^2^+2Fc^2^)/3'
_refine_ls_weighting_scheme calc
_refine_ls_wR_factor_gt 0.0491
_refine_ls_wR_factor_ref 0.0503
_reflns_number_gt 660
_reflns_number_total 713
_reflns_threshold_expression >2sigma(I)
_cod_data_source_file ja4077556_si_004.cif
_cod_data_source_block xz2-30a
_cod_original_cell_volume 745.14(11)
_cod_database_code 4121149

loop_
_symmetry_equiv_pos_as_xyz
'x, y, z'
'-x, -y, z'
'y, -x, -z'
'-y, x, -z'
'-x, y, -z'
'x, -y, -z'
'-y, -x, z'
'y, x, z'
'x+1/2, y+1/2, z+1/2'
'-x+1/2, -y+1/2, z+1/2'
'y+1/2, -x+1/2, -z+1/2'
'-y+1/2, x+1/2, -z+1/2'
'-x+1/2, y+1/2, -z+1/2'
'x+1/2, -y+1/2, -z+1/2'
'-y+1/2, -x+1/2, z+1/2'
'y+1/2, x+1/2, z+1/2'

loop_
_atom_site_label
_atom_site_type_symbol
_atom_site_fract_x
_atom_site_fract_y
_atom_site_fract_z
_atom_site_U_iso_or_equiv
_atom_site_adp_type
_atom_site_occupancy
_atom_site_symmetry_multiplicity
_atom_site_calc_flag
_atom_site_refinement_flags
W1 W 0.0000 0.0000 0.238517(10) 0.01546(9) Uani 1 4 d S
O1 O 0.0000 0.0000 0.17524(18) 0.0162(8) Uani 1 4 d SU
O2 O 0.2813(18) 0.2009(17) 0.2479(5) 0.0139(12) Uani 0.50 1 d PU
N1 N 0.0000 0.0000 0.32794(15) 0.0207(10) Uani 1 4 d SGDU
C1 C 0.026(4) 0.2251(6) 0.3545(3) 0.0199(11) Uani 0.25 1 d PGDU
H1 H 0.0169 0.3808 0.3382 0.024 Uiso 0.25 1 calc PR
C2 C 0.065(4) 0.2173(17) 0.4054(2) 0.0203(13) Uani 0.25 1 d PGDU
H2 H 0.0829 0.3679 0.4232 0.024 Uiso 0.25 1 calc PR
C3 C 0.0787(3) -0.015(2) 0.42975(14) 0.0202(16) Uani 0.25 1 d PGDU
C21 C 0.053(4) -0.2405(16) 0.4032(3) 0.0203(13) Uani 0.25 1 d PGDU
H21 H 0.0615 -0.3963 0.4194 0.024 Uiso 0.25 1 calc PR
C11 C 0.013(4) -0.2328(5) 0.3523(3) 0.0199(11) Uani 0.25 1 d PGDU
H11 H -0.0046 -0.3834 0.3345 0.024 Uiso 0.25 1 calc PR
C4 C 0.1218(5) -0.024(3) 0.48498(14) 0.021(2) Uani 0.25 1 d PDU
H4A H 0.2234 0.1222 0.4945 0.025 Uiso 0.25 1 calc PR
H4B H 0.2183 -0.1757 0.4930 0.025 Uiso 0.25 1 calc PR
O1W O 0.5000 0.5000 0.438(2) 0.050 Uiso 0.152(17) 4 d SP
H1WA H 0.5881 0.4119 0.4597 0.075 Uiso 0.076(8) 2 d SP
H1WB H 0.5843 0.4990 0.4025 0.075 Uiso 0.038(4) 1 d P

loop_
_atom_site_aniso_label
_atom_site_aniso_U_11
_atom_site_aniso_U_22
_atom_site_aniso_U_33
_atom_site_aniso_U_23
_atom_site_aniso_U_13
_atom_site_aniso_U_12
W1 0.01704(10) 0.01704(10) 0.01230(13) 0.000 0.000 0.0042(3)
O1 0.0171(11) 0.0171(11) 0.014(2) 0.000 0.000 0.002(4)
O2 0.0138(14) 0.0134(14) 0.0144(14) -0.0001(9) 0.0004(9) -0.0004(9)
N1 0.0223(13) 0.0223(13) 0.017(2) 0.000 0.000 0.002(3)
C1 0.020(2) 0.0208(17) 0.0187(19) 0.0008(18) 0.0001(19) 0.002(2)
C2 0.021(2) 0.022(2) 0.0186(19) 0.0003(19) -0.0009(18) 0.000(2)
C3 0.019(3) 0.023(3) 0.018(2) 0.000(2) -0.001(2) 0.002(3)
C21 0.021(2) 0.022(2) 0.0186(19) 0.0003(19) -0.0009(18) 0.000(2)
C11 0.020(2) 0.0208(17) 0.0187(19) 0.0008(18) 0.0001(19) 0.002(2)
C4 0.021(3) 0.022(4) 0.019(3) 0.000(3) -0.003(3) 0.001(3)

loop_
_atom_type_symbol
_atom_type_description
_atom_type_scat_dispersion_real
_atom_type_scat_dispersion_imag
_atom_type_scat_source
C C 0.0033 0.0016 'International Tables Vol C Tables 4.2.6.8 and 6.1.1.4'
H H 0.0000 0.0000 'International Tables Vol C Tables 4.2.6.8 and 6.1.1.4'
N N 0.0061 0.0033 'International Tables Vol C Tables 4.2.6.8 and 6.1.1.4'
O O 0.0106 0.0060 'International Tables Vol C Tables 4.2.6.8 and 6.1.1.4'
W W -0.8490 6.8722 'International Tables Vol C Tables 4.2.6.8 and 6.1.1.4'

loop_
_geom_angle_atom_site_label_1
_geom_angle_atom_site_label_2
_geom_angle_atom_site_label_3
_geom_angle
_geom_angle_site_symmetry_1
_geom_angle_site_symmetry_3
O1 W1 O2 97.9(4) . .
O1 W1 O2 97.9(4) . 2
O2 W1 O2 164.2(8) . 2
O1 W1 O2 100.7(4) . 12_545
O2 W1 O2 70.7(2) . 12_545
O2 W1 O2 106.3(2) 2 12_545
O1 W1 O2 100.7(4) . 11_455
O2 W1 O2 106.3(2) . 11_455
O2 W1 O2 70.7(2) 2 11_455
O2 W1 O2 158.6(8) 12_545 11_455
O1 W1 N1 180.0 . .
O2 W1 N1 82.1(4) . .
O2 W1 N1 82.1(4) 2 .
O2 W1 N1 79.3(4) 12_545 .
O2 W1 N1 79.3(4) 11_455 .
W1 O2 W1 161.7(3) . 11
C1 N1 C11 120.0 . .
C1 N1 W1 121.1(3) . .
C11 N1 W1 118.2(3) . .
C2 C1 N1 120.0 . .
C2 C1 H1 120.0 . .
N1 C1 H1 120.0 . .
C3 C2 C1 120.0 . .
C3 C2 H2 120.0 . .
C1 C2 H2 120.0 . .
C2 C3 C21 120.0 . .
C2 C3 C4 120.0 . .
C21 C3 C4 120.0 . .
C11 C21 C3 120.0 . .
C11 C21 H21 120.0 . .
C3 C21 H21 120.0 . .
C21 C11 N1 120.0 . .
C21 C11 H11 120.0 . .
N1 C11 H11 120.0 . .
C3 C4 C4 113.7(4) . 5_556
C3 C4 H4A 108.8 . .
C4 C4 H4A 108.8 5_556 .
C3 C4 H4B 108.8 . .
C4 C4 H4B 108.8 5_556 .
H4A C4 H4B 107.7 . .
H1WA O1W H1WB 112.6(16) . .

loop_
_geom_bond_atom_site_label_1
_geom_bond_atom_site_label_2
_geom_bond_distance
_geom_bond_site_symmetry_2
W1 O1 1.708(5) .
W1 O2 1.834(12) .
W1 O2 1.834(12) 2
W1 O2 1.981(12) 12_545
W1 O2 1.981(12) 11_455
W1 N1 2.413(4) .
O2 W1 1.981(12) 11
N1 C1 1.3899 .
N1 C11 1.3899 .
C1 C2 1.3900 .
C1 H1 0.9300 .
C2 C3 1.3900 .
C2 H2 0.9300 .
C3 C21 1.3900 .
C3 C4 1.5082 .
C21 C11 1.3900 .
C21 H21 0.9300 .
C11 H11 0.9300 .
C4 C4 1.5151(10) 5_556
C4 H4A 0.9700 .
C4 H4B 0.9700 .
O1W H1WA 0.88(4) .
O1W H1WB 1.05(5) .

loop_
_geom_torsion_atom_site_label_1
_geom_torsion_atom_site_label_2
_geom_torsion_atom_site_label_3
_geom_torsion_atom_site_label_4
_geom_torsion
_geom_torsion_site_symmetry_1
_geom_torsion_site_symmetry_4
O1 W1 O2 W1 100(2) . 11
O2 W1 O2 W1 -80(2) 2 11
O2 W1 O2 W1 -161(3) 12_545 11
O2 W1 O2 W1 -4(2) 11_455 11
N1 W1 O2 W1 -80(2) . 11
O1 W1 N1 C1 0(25) . .
O2 W1 N1 C1 47.9(10) . .
O2 W1 N1 C1 -132.1(10) 2 .
O2 W1 N1 C1 119.6(10) 12_545 .
O2 W1 N1 C1 -60.4(10) 11_455 .
O1 W1 N1 C11 0(80) . .
O2 W1 N1 C11 -122.3(9) . .
O2 W1 N1 C11 57.7(9) 2 .
O2 W1 N1 C11 -50.6(9) 12_545 .
O2 W1 N1 C11 129.4(9) 11_455 .
C11 N1 C1 C2 0.1 . .
W1 N1 C1 C2 -169.92(6) . .
N1 C1 C2 C3 -0.1 . .
C1 C2 C3 C21 0.0 . .
C1 C2 C3 C4 180.0 . .
C2 C3 C21 C11 0.0 . .
C4 C3 C21 C11 -180.0 . .
C3 C21 C11 N1 0.1 . .
C1 N1 C11 C21 -0.1 . .
W1 N1 C11 C21 170.20(5) . .
C2 C3 C4 C4 90.7(9) . 5_556
C21 C3 C4 C4 -89.4(9) . 5_556
